data_2106472
loop_
_publ_author_name
'van den Elzen, A.F.'
'Rieck, G.D.'

_publ_section_title
;
 Redetermination of the structure of Bi2 Mo O6, koechlinite
;
_journal_name_full 'Acta Crystallographica B (24,1968-38,1982)'
_journal_page_first 2436
_journal_page_last 2438
_journal_volume 29
_journal_year 1973
_chemical_formula_sum 'Bi2 Mo O6'
_chemical_name_systematic 'Bi2 (Mo O6)'
_space_group_IT_number 29
_symmetry_space_group_name_Hall 'P 2c -2ac'
_symmetry_space_group_name_H-M 'P c a 21'
_cell_angle_alpha 90
_cell_angle_beta 90
_cell_angle_gamma 90
_cell_formula_units_Z 4
_cell_length_a 5.487
_cell_length_b 16.226
_cell_length_c 5.506
_cell_volume 490.211
_citation_journal_id_ASTM ACBCAR
_cod_data_source_file vandenElzen_ACBCAR_1973_1030.cif
_cod_data_source_block Bi2Mo1O6
_cod_original_cell_volume 490.2105
_cod_original_formula_sum 'Bi2 Mo1 O6'
_cod_database_code 2106472

loop_
_symmetry_equiv_pos_as_xyz
x,y,z
-x,-y,z+1/2
-x+1/2,y,z+1/2
x+1/2,-y,z

loop_
_atom_site_label
_atom_site_type_symbol
_atom_site_fract_x
_atom_site_fract_y
_atom_site_fract_z
_atom_site_occupancy
_atom_site_U_iso_or_equiv
O4 O-2 0.693 0.236 0.255 1 0.0
O5 O-2 0.214 0.265 0.35 1 0.0
Mo1 Mo+6 0.0099 0.2486 0 1 0.0
O3 O-2 0.25 0.5 0.26 1 0.0
O6 O-2 0.597 0.358 0.41 1 0.0
O1 O-2 0.039 0.14 0.099 1 0.0
O2 O-2 0.24 0.999 0.196 1 0.0
Bi1 Bi+3 0.5221 0.4222 0.9794 1 0.0
Bi2 Bi+3 0.4812 0.0779 0.9731 1 0.0
